data_7113996
loop_
_publ_author_name
'Lu, Jack Y.'
'Babb, Amy M.'

_publ_section_title
;
 An extremely stable open-framework metal--organic polymer with expandable
 structure and selective adsorption capabilityElectronic supplementary
 information (ESI) available: Figs. S1 and S2: views of propanol inclusion
 structure. See http://www.rsc.org/suppdata/cc/b2/b200213b/
;
_journal_issue 13
_journal_name_full 'Chemical Communications'
_journal_page_first 1340
_journal_paper_doi 10.1039/b200213b
_journal_year 2002
_chemical_formula_moiety 'C12 H8 N2 O4 Cu, 2 H2 O'
_chemical_formula_sum 'C12 H12 Cu N2 O6'
_chemical_formula_weight 343.78
_chemical_name_systematic
; 
? 
;
_space_group_IT_number 9
_symmetry_cell_setting monoclinic
_symmetry_space_group_name_Hall 'C -2yc'
_symmetry_space_group_name_H-M 'C 1 c 1'
_atom_sites_solution_hydrogens geom
_atom_sites_solution_primary direct
_atom_sites_solution_secondary difmap
_audit_creation_method SHELXL-97
_cell_angle_alpha 90.00
_cell_angle_beta 98.068(1)
_cell_angle_gamma 90.00
_cell_formula_units_Z 4
_cell_length_a 4.9579(4)
_cell_length_b 25.0785(20)
_cell_length_c 10.9881(9)
_cell_measurement_reflns_used 3196
_cell_measurement_temperature 223(2)
_cell_measurement_theta_max 24.99
_cell_measurement_theta_min 1.62
_cell_volume 1352.70(19)
_computing_cell_refinement 'Bruker SAINT software (Bruker, 1999)'
_computing_data_collection 'Siemens SMART software (Siemens, 1996)'
_computing_data_reduction 'Bruker SAINT software (Bruker, 1999)'
_computing_structure_refinement 'SHELXL-97 (Sheldrick, 1997)'
_computing_structure_solution 'SHELXS-97 (Sheldrick, 1997)'
_diffrn_ambient_temperature 223(2)
_diffrn_detector_area_resol_mean 1K
_diffrn_measured_fraction_theta_full 0.999
_diffrn_measured_fraction_theta_max 0.999
_diffrn_measurement_device_type 'Siemens SMART CCD'
_diffrn_measurement_method CCD
_diffrn_radiation_monochromator graphite
_diffrn_radiation_source 'fine-focus sealed tube'
_diffrn_radiation_type MoK\a
_diffrn_radiation_wavelength 0.71073
_diffrn_reflns_av_R_equivalents 0.0197
_diffrn_reflns_av_sigmaI/netI 0.0120
_diffrn_reflns_limit_h_max 5
_diffrn_reflns_limit_h_min -5
_diffrn_reflns_limit_k_max 29
_diffrn_reflns_limit_k_min 0
_diffrn_reflns_limit_l_max 13
_diffrn_reflns_limit_l_min -12
_diffrn_reflns_number 3519
_diffrn_reflns_theta_full 24.99
_diffrn_reflns_theta_max 24.99
_diffrn_reflns_theta_min 1.62
_diffrn_standards_decay_% 0.0
_exptl_absorpt_coefficient_mu 1.644
_exptl_absorpt_correction_T_max 0.8960
_exptl_absorpt_correction_T_min 0.6211
_exptl_absorpt_correction_type empirical
_exptl_crystal_colour 'Dark blue'
_exptl_crystal_density_diffrn 1.688
_exptl_crystal_density_method 'not measured'
_exptl_crystal_description 'Square column'
_exptl_crystal_F_000 700
_exptl_crystal_size_max 0.32
_exptl_crystal_size_mid 0.14
_exptl_crystal_size_min 0.12
_refine_diff_density_max 0.192
_refine_diff_density_min -0.273
_refine_diff_density_rms 0.046
_refine_ls_abs_structure_details 'Flack H D (1983), Acta Cryst. A39, 876-881'
_refine_ls_abs_structure_Flack 0.011(11)
_refine_ls_extinction_method none
_refine_ls_goodness_of_fit_ref 1.057
_refine_ls_hydrogen_treatment mixed
_refine_ls_matrix_type full
_refine_ls_number_parameters 196
_refine_ls_number_reflns 1937
_refine_ls_number_restraints 2
_refine_ls_restrained_S_all 1.056
_refine_ls_R_factor_all 0.0206
_refine_ls_R_factor_gt 0.0200
_refine_ls_shift/su_max 0.024
_refine_ls_shift/su_mean 0.002
_refine_ls_structure_factor_coef Fsqd
_refine_ls_weighting_details 'calc w=1/[\s^2^(Fo^2^)+(0.0350P)^2^+1.2671P] where P=(Fo^2^+2Fc^2^)/3'
_refine_ls_weighting_scheme calc
_refine_ls_wR_factor_gt 0.0524
_refine_ls_wR_factor_ref 0.0529
_reflns_number_gt 1884
_reflns_number_total 1976
_reflns_threshold_expression >4sigma(I)
_cod_data_source_file b200213b.txt
_cod_data_source_block spiral_complex_1
_cod_depositor_comments
;
The following automatic conversions were performed:

'_symmetry_cell_setting' value 'Monoclinic' changed to 'monoclinic'
according to
/usr/data/users/saulius/automatic-downloads/retrospective/RSC/lib/dictionaries/cif_core.dic
dictionary named 'cif_core.dic' version 2.4.2 from
2011-04-26.

'_exptl_absorpt_correction_type' value 'Empirical'
changed to 'empirical' according to
/usr/data/users/saulius/automatic-downloads/retrospective/RSC/lib/dictionaries/cif_core.dic
dictionary named 'cif_core.dic' version 2.4.2 from 2011-04-26.

Automatic conversion script
Id: cif_fix_values 2281 2013-09-26 08:29:07Z andrius 
;
_cod_original_sg_symbol_H-M Cc
_cod_original_formula_sum 'C12 H12 N2 O6 Cu'
_cod_database_code 7113996

loop_
_symmetry_equiv_pos_as_xyz
'x, y, z'
'x, -y, z+1/2'
'x+1/2, y+1/2, z'
'x+1/2, -y+1/2, z+1/2'

loop_
_atom_site_label
_atom_site_type_symbol
_atom_site_fract_x
_atom_site_fract_y
_atom_site_fract_z
_atom_site_U_iso_or_equiv
_atom_site_adp_type
_atom_site_occupancy
_atom_site_symmetry_multiplicity
_atom_site_calc_flag
_atom_site_refinement_flags
Cu Cu 0.05679(4) 0.113269(9) 0.78373(3) 0.01404(9) Uani 1 1 d .
O1 O 0.3721(5) 0.32938(10) 1.1785(2) 0.0188(6) Uani 1 1 d .
O2 O 0.6884(5) 0.34140(8) 1.0551(2) 0.0312(5) Uani 1 1 d .
O3 O -0.7062(5) -0.06069(8) 0.37844(19) 0.0194(5) Uani 1 1 d .
O4 O -0.3055(4) -0.10303(7) 0.38772(19) 0.0214(4) Uani 1 1 d .
O5 O 0.6852(7) 0.38037(14) 0.8142(3) 0.0606(9) Uani 1 1 d G
H5A H 0.7050 0.3660 0.8950 0.085 Uiso 1 1 d G
H5B H 0.5085 0.3751 0.7698 0.085 Uiso 1 1 d G
O6 O 1.1479(8) 0.35694(19) 0.7071(4) 0.0857(12) Uani 1 1 d G
H6A H 1.0104 0.3596 0.7590 0.120 Uiso 1 1 d G
H6B H 1.1207 0.3807 0.6391 0.120 Uiso 1 1 d G
N1 N 0.2072(6) 0.17471(12) 0.8915(3) 0.0184(7) Uani 1 1 d .
N2 N -0.1013(5) 0.05545(11) 0.6661(2) 0.0179(6) Uani 1 1 d .
C1 C 0.1048(7) 0.18984(13) 0.9929(3) 0.0221(7) Uani 1 1 d .
H1 H -0.0299 0.1685 1.0207 0.027 Uiso 1 1 calc R
C2 C 0.1880(8) 0.23519(13) 1.0579(3) 0.0229(8) Uani 1 1 d .
H2 H 0.1112 0.2444 1.1285 0.027 Uiso 1 1 calc R
C3 C 0.3872(7) 0.26724(13) 1.0178(3) 0.0185(7) Uani 1 1 d .
C4 C 0.4957(6) 0.25163(10) 0.9131(3) 0.0204(6) Uani 1 1 d .
H4 H 0.6309 0.2723 0.8837 0.024 Uiso 1 1 calc R
C5 C 0.4023(6) 0.20531(10) 0.8528(2) 0.0204(6) Uani 1 1 d .
H5 H 0.4773 0.1948 0.7825 0.024 Uiso 1 1 calc R
C6 C 0.4919(7) 0.31715(12) 1.0879(3) 0.0181(7) Uani 1 1 d .
C7 C -0.3332(6) 0.06441(10) 0.5902(3) 0.0231(6) Uani 1 1 d .
H7 H -0.4174 0.0979 0.5926 0.028 Uiso 1 1 calc R
C8 C -0.4539(6) 0.02653(11) 0.5085(3) 0.0240(6) Uani 1 1 d .
H8 H -0.6185 0.0342 0.4579 0.029 Uiso 1 1 calc R
C9 C -0.3295(6) -0.02297(10) 0.5019(3) 0.0176(5) Uani 1 1 d .
C10 C -0.0883(6) -0.03222(10) 0.5804(3) 0.0215(6) Uani 1 1 d .
H10 H 0.0031 -0.0650 0.5781 0.026 Uiso 1 1 calc R
C11 C 0.0154(6) 0.00720(10) 0.6615(3) 0.0222(6) Uani 1 1 d .
H11 H 0.1748 0.0000 0.7161 0.027 Uiso 1 1 calc R
C12 C -0.4522(6) -0.06609(9) 0.4156(2) 0.0160(5) Uani 1 1 d .

loop_
_atom_site_aniso_label
_atom_site_aniso_U_11
_atom_site_aniso_U_22
_atom_site_aniso_U_33
_atom_site_aniso_U_23
_atom_site_aniso_U_13
_atom_site_aniso_U_12
Cu 0.01696(15) 0.00928(13) 0.01406(14) -0.00016(16) -0.00417(9) -0.00011(17)
O1 0.0242(13) 0.0133(11) 0.0174(13) -0.0042(9) -0.0028(10) -0.0011(9)
O2 0.0333(13) 0.0272(10) 0.0339(12) -0.0110(9) 0.0072(10) -0.0135(10)
O3 0.0199(12) 0.0121(9) 0.0233(11) -0.0009(8) -0.0064(9) 0.0011(8)
O4 0.0190(10) 0.0166(9) 0.0279(11) -0.0068(8) 0.0010(9) 0.0020(8)
O5 0.061(2) 0.0678(19) 0.0514(19) 0.0163(15) 0.0006(15) -0.0200(16)
O6 0.061(2) 0.120(3) 0.075(3) -0.008(2) 0.0055(19) -0.029(2)
N1 0.0213(15) 0.0130(14) 0.0193(15) 0.0005(12) -0.0033(12) 0.0008(11)
N2 0.0172(14) 0.0156(13) 0.0193(13) -0.0020(10) -0.0030(11) 0.0008(10)
C1 0.0235(17) 0.0206(15) 0.0228(17) -0.0022(13) 0.0056(14) -0.0023(13)
C2 0.0257(18) 0.0201(16) 0.0229(18) -0.0053(14) 0.0033(15) -0.0028(14)
C3 0.0190(17) 0.0159(15) 0.0192(16) -0.0019(13) -0.0022(13) 0.0001(12)
C4 0.0233(15) 0.0153(12) 0.0222(14) 0.0002(11) 0.0017(11) -0.0037(10)
C5 0.0249(15) 0.0186(13) 0.0175(14) -0.0016(10) 0.0027(11) -0.0001(11)
C6 0.0215(17) 0.0103(13) 0.0196(17) -0.0028(11) -0.0075(14) 0.0003(12)
C7 0.0231(15) 0.0127(12) 0.0309(16) -0.0016(12) -0.0050(13) 0.0042(11)
C8 0.0203(15) 0.0180(14) 0.0296(16) -0.0037(12) -0.0109(13) 0.0031(11)
C9 0.0190(14) 0.0156(12) 0.0176(13) -0.0002(11) 0.0005(11) -0.0004(10)
C10 0.0236(15) 0.0140(12) 0.0241(14) -0.0051(11) -0.0058(11) 0.0057(11)
C11 0.0206(14) 0.0181(13) 0.0247(15) -0.0028(11) -0.0082(12) 0.0038(11)
C12 0.0180(14) 0.0136(12) 0.0146(13) 0.0031(10) -0.0039(11) -0.0010(11)

loop_
_atom_type_symbol
_atom_type_description
_atom_type_scat_dispersion_real
_atom_type_scat_dispersion_imag
_atom_type_scat_source
C C 0.0033 0.0016 'International Tables Vol C Tables 4.2.6.8 and 6.1.1.4'
H H 0.0000 0.0000 'International Tables Vol C Tables 4.2.6.8 and 6.1.1.4'
N N 0.0061 0.0033 'International Tables Vol C Tables 4.2.6.8 and 6.1.1.4'
O O 0.0106 0.0060 'International Tables Vol C Tables 4.2.6.8 and 6.1.1.4'
Cu Cu 0.3201 1.2651 'International Tables Vol C Tables 4.2.6.8 and 6.1.1.4'

loop_
_geom_angle_atom_site_label_1
_geom_angle_atom_site_label_2
_geom_angle_atom_site_label_3
_geom_angle
_geom_angle_site_symmetry_1
_geom_angle_site_symmetry_3
O3 Cu O1 170.68(11) 2_655 4_454
O3 Cu N1 93.28(10) 2_655 .
O1 Cu N1 83.75(7) 4_454 .
O3 Cu N2 90.38(8) 2_655 .
O1 Cu N2 92.38(11) 4_454 .
N1 Cu N2 175.98(12) . .
O3 Cu O4 96.54(9) 2_655 2
O1 Cu O4 92.42(9) 4_454 2
N1 Cu O4 92.53(11) . 2
N2 Cu O4 88.71(9) . 2
C6 O1 Cu 113.8(2) . 4
C12 O3 Cu 126.05(18) . 2_454
C12 O4 Cu 137.62(19) . 2_554
C1 N1 C5 118.2(3) . .
C1 N1 Cu 123.4(3) . .
C5 N1 Cu 118.1(2) . .
C7 N2 C11 117.6(3) . .
C7 N2 Cu 119.9(2) . .
C11 N2 Cu 122.53(19) . .
N1 C1 C2 122.9(4) . .
C1 C2 C3 119.2(3) . .
C2 C3 C4 118.2(2) . .
C2 C3 C6 121.4(3) . .
C4 C3 C6 120.4(3) . .
C5 C4 C3 119.3(3) . .
N1 C5 C4 122.2(3) . .
O2 C6 O1 125.6(3) . .
O2 C6 C3 118.7(3) . .
O1 C6 C3 115.6(3) . .
N2 C7 C8 122.9(3) . .
C7 C8 C9 119.4(2) . .
C10 C9 C8 117.7(2) . .
C10 C9 C12 120.4(2) . .
C8 C9 C12 122.0(2) . .
C11 C10 C9 119.4(2) . .
N2 C11 C10 123.0(2) . .
O4 C12 O3 125.9(2) . .
O4 C12 C9 119.4(2) . .
O3 C12 C9 114.7(2) . .

loop_
_geom_bond_atom_site_label_1
_geom_bond_atom_site_label_2
_geom_bond_distance
_geom_bond_site_symmetry_2
Cu O3 1.965(2) 2_655
Cu O1 1.987(2) 4_454
Cu N1 2.021(3) .
Cu N2 2.026(3) .
Cu O4 2.275(2) 2
O1 C6 1.266(5) .
O1 Cu 1.987(2) 4
O2 C6 1.244(4) .
O3 C12 1.276(3) .
O3 Cu 1.965(2) 2_454
O4 C12 1.242(3) .
O4 Cu 2.275(2) 2_554
N1 C1 1.342(5) .
N1 C5 1.350(4) .
N2 C7 1.341(4) .
N2 C11 1.345(4) .
C1 C2 1.375(5) .
C2 C3 1.392(4) .
C3 C4 1.393(5) .
C3 C6 1.522(4) .
C4 C5 1.384(4) .
C7 C8 1.384(4) .
C8 C9 1.393(4) .
C9 C10 1.392(4) .
C9 C12 1.509(3) .
C10 C11 1.382(4) .

loop_
_geom_hbond_atom_site_label_D
_geom_hbond_atom_site_label_H
_geom_hbond_atom_site_label_A
_geom_hbond_distance_DH
_geom_hbond_distance_HA
_geom_hbond_distance_DA
_geom_hbond_angle_DHA
_geom_hbond_site_symmetry_A
O5 H5A O2 0.95 1.88 2.820(4) 171.1 .
O5 H5B O6 0.95 1.88 2.819(5) 169.3 1_455
O6 H6A O5 0.95 1.87 2.784(6) 159.3 .

loop_
_geom_torsion_atom_site_label_1
_geom_torsion_atom_site_label_2
_geom_torsion_atom_site_label_3
_geom_torsion_atom_site_label_4
_geom_torsion
_geom_torsion_site_symmetry_1
O3 Cu N1 C1 -89.1(3) 2_655
O1 Cu N1 C1 99.8(3) 4_454
N2 Cu N1 C1 115.5(18) .
O4 Cu N1 C1 7.6(3) 2
O3 Cu N1 C5 97.8(2) 2_655
O1 Cu N1 C5 -73.3(2) 4_454
N2 Cu N1 C5 -58(2) .
O4 Cu N1 C5 -165.5(2) 2
O3 Cu N2 C7 164.5(3) 2_655
O1 Cu N2 C7 -24.4(3) 4_454
N1 Cu N2 C7 -40(2) .
O4 Cu N2 C7 67.9(3) 2
O3 Cu N2 C11 -14.6(3) 2_655
O1 Cu N2 C11 156.5(3) 4_454
N1 Cu N2 C11 140.9(18) .
O4 Cu N2 C11 -111.1(3) 2
C5 N1 C1 C2 0.6(5) .
Cu N1 C1 C2 -172.5(3) .
N1 C1 C2 C3 0.0(5) .
C1 C2 C3 C4 -0.4(4) .
C1 C2 C3 C6 -178.5(4) .
C2 C3 C4 C5 0.2(4) .
C6 C3 C4 C5 178.3(3) .
C1 N1 C5 C4 -0.9(4) .
Cu N1 C5 C4 172.6(2) .
C3 C4 C5 N1 0.5(4) .
Cu O1 C6 O2 -8.1(4) 4
Cu O1 C6 C3 169.8(2) 4
C2 C3 C6 O2 173.0(3) .
C4 C3 C6 O2 -5.1(4) .
C2 C3 C6 O1 -5.0(4) .
C4 C3 C6 O1 176.9(3) .
C11 N2 C7 C8 -0.2(5) .
Cu N2 C7 C8 -179.3(3) .
N2 C7 C8 C9 -1.2(5) .
C7 C8 C9 C10 1.0(5) .
C7 C8 C9 C12 179.4(3) .
C8 C9 C10 C11 0.7(5) .
C12 C9 C10 C11 -177.8(3) .
C7 N2 C11 C10 2.0(5) .
Cu N2 C11 C10 -178.9(2) .
C9 C10 C11 N2 -2.3(5) .
Cu O4 C12 O3 115.2(3) 2_554
Cu O4 C12 C9 -65.5(4) 2_554
Cu O3 C12 O4 7.8(4) 2_454
Cu O3 C12 C9 -171.51(18) 2_454
C10 C9 C12 O4 -21.1(4) .
C8 C9 C12 O4 160.5(3) .
C10 C9 C12 O3 158.3(3) .
C8 C9 C12 O3 -20.1(4) .
